data_4310743
loop_
_publ_author_name
'Chia-Fu Tsai'
'Hsing-Jen Chen'
'Jr-Chiuan Chang'
'Cheng-Hsiang Hung'
'Chun-Chia Lai'
'Ching-Han Hu'
'Jui-Hsien Huang'

_publ_section_title
;
 Metal-Induced Coordination Inversion and Carbon-Nitrogen Bond
 Rearrangement. Structurally Characterized Phenyl Isocyanate Inserted into
 Aluminum Methyl Compounds and O- and N-Bound Aluminum Compounds
;
_journal_name_full 'Inorganic Chemistry'
_journal_page_first 2183
_journal_page_last 2188
_journal_paper_doi 10.1021/ic035261z
_journal_volume 43
_journal_year 2004
_chemical_formula_sum 'C19 H31 Al2 N3 O'
_chemical_formula_weight 371.43
_chemical_name_systematic
; 
 ? 
;
_space_group_IT_number 14
_symmetry_cell_setting monoclinic
_symmetry_space_group_name_Hall '-P 2yn'
_symmetry_space_group_name_H-M 'P 1 21/n 1'
_atom_sites_solution_hydrogens geom
_atom_sites_solution_primary direct
_atom_sites_solution_secondary difmap
_audit_creation_method SHELXL-97
_cell_angle_alpha 90.00
_cell_angle_beta 91.595(2)
_cell_angle_gamma 90.00
_cell_formula_units_Z 4
_cell_length_a 9.3229(10)
_cell_length_b 13.5500(15)
_cell_length_c 17.8097(19)
_cell_measurement_temperature 293(2)
_cell_volume 2248.9(4)
_computing_cell_refinement 'Bruker SMART'
_computing_data_collection 'Bruker SMART'
_computing_data_reduction 'Bruker SHELXTL'
_computing_molecular_graphics 'Bruker SHELXTL'
_computing_publication_material 'Bruker SHELXTL'
_computing_structure_refinement 'SHELXL-97 (Sheldrick, 1997)'
_computing_structure_solution 'SHELXS-97 (Sheldrick, 1990)'
_diffrn_ambient_temperature 293(2)
_diffrn_measured_fraction_theta_full 0.992
_diffrn_measured_fraction_theta_max 0.992
_diffrn_measurement_device_type 'CCD area detector'
_diffrn_measurement_method 'phi and omega scans'
_diffrn_radiation_monochromator graphite
_diffrn_radiation_source 'fine-focus sealed tube'
_diffrn_radiation_type MoK\a
_diffrn_radiation_wavelength 0.71073
_diffrn_reflns_av_R_equivalents 0.0576
_diffrn_reflns_av_sigmaI/netI 0.1037
_diffrn_reflns_limit_h_max 12
_diffrn_reflns_limit_h_min -11
_diffrn_reflns_limit_k_max 17
_diffrn_reflns_limit_k_min -13
_diffrn_reflns_limit_l_max 23
_diffrn_reflns_limit_l_min -21
_diffrn_reflns_number 14034
_diffrn_reflns_theta_full 27.53
_diffrn_reflns_theta_max 27.53
_diffrn_reflns_theta_min 1.89
_exptl_absorpt_coefficient_mu 0.140
_exptl_absorpt_correction_T_max 0.9486
_exptl_absorpt_correction_T_min 0.4764
_exptl_absorpt_correction_type 'Empirical Used SADABS'
_exptl_crystal_colour colorless
_exptl_crystal_density_diffrn 1.097
_exptl_crystal_density_method 'not measured'
_exptl_crystal_description block
_exptl_crystal_F_000 800
_exptl_crystal_size_max 0.45
_exptl_crystal_size_mid 0.30
_exptl_crystal_size_min 0.24
_refine_diff_density_max 0.192
_refine_diff_density_min -0.217
_refine_diff_density_rms 0.036
_refine_ls_extinction_method none
_refine_ls_goodness_of_fit_ref 0.725
_refine_ls_hydrogen_treatment mixed
_refine_ls_matrix_type full
_refine_ls_number_parameters 233
_refine_ls_number_reflns 5139
_refine_ls_number_restraints 0
_refine_ls_restrained_S_all 0.725
_refine_ls_R_factor_all 0.1081
_refine_ls_R_factor_gt 0.0421
_refine_ls_shift/su_max 0.013
_refine_ls_shift/su_mean 0.001
_refine_ls_structure_factor_coef Fsqd
_refine_ls_weighting_details 'calc w=1/[\s^2^(Fo^2^)+(0.0380P)^2^+0.0000P] where P=(Fo^2^+2Fc^2^)/3'
_refine_ls_weighting_scheme calc
_refine_ls_wR_factor_gt 0.0842
_refine_ls_wR_factor_ref 0.0948
_reflns_number_gt 2053
_reflns_number_total 5139
_reflns_threshold_expression >2sigma(I)
_cod_data_source_file ic035261zsi20031030_105819.cif
_cod_data_source_block hjh107m
_cod_depositor_comments
;
The following automatic conversions were performed:
'_symmetry_cell_setting' value 'Monoclinic' changed to 'monoclinic'
according to '/home/saulius/struct/CIF-dictionaries/cif_core.dic'
dictionary named 'cif_core.dic' version 2.4.1 from 2010-06-29.

Automatic conversion script
Id: cif_fix_enum 1527 2010-12-29 10:47:43Z saulius 
;
_cod_database_code 4310743

loop_
_symmetry_equiv_pos_as_xyz
'x, y, z'
'-x+1/2, y+1/2, -z+1/2'
'-x, -y, -z'
'x-1/2, -y-1/2, z-1/2'

loop_
_atom_site_label
_atom_site_type_symbol
_atom_site_fract_x
_atom_site_fract_y
_atom_site_fract_z
_atom_site_U_iso_or_equiv
_atom_site_adp_type
_atom_site_occupancy
_atom_site_symmetry_multiplicity
_atom_site_calc_flag
_atom_site_refinement_flags
_atom_site_disorder_assembly
_atom_site_disorder_group
Al1 Al 0.30039(7) 0.54553(5) 0.14822(4) 0.0553(2) Uani 1 1 d . . .
Al2 Al 0.70174(7) 0.71862(5) 0.36220(4) 0.0609(2) Uani 1 1 d . . .
C1 C 0.3095(2) 0.40761(15) 0.17697(13) 0.0795(7) Uani 1 1 d . . .
H1A H 0.3839 0.3754 0.1500 0.119 Uiso 1 1 calc R . .
H1B H 0.2191 0.3765 0.1652 0.119 Uiso 1 1 calc R . .
H1C H 0.3301 0.4026 0.2300 0.119 Uiso 1 1 calc R . .
C2 C 0.2790(2) 0.57708(18) 0.04198(11) 0.0859(8) Uani 1 1 d . . .
H2A H 0.2805 0.6474 0.0355 0.129 Uiso 1 1 calc R . .
H2B H 0.1894 0.5513 0.0227 0.129 Uiso 1 1 calc R . .
H2C H 0.3565 0.5481 0.0153 0.129 Uiso 1 1 calc R . .
C3 C 0.5283(2) 0.74994(18) 0.41801(13) 0.0828(8) Uani 1 1 d . . .
H3A H 0.4517 0.7669 0.3833 0.124 Uiso 1 1 calc R . .
H3B H 0.5476 0.8046 0.4510 0.124 Uiso 1 1 calc R . .
H3C H 0.5010 0.6935 0.4469 0.124 Uiso 1 1 calc R . .
C4 C 0.7799(3) 0.83344(18) 0.30914(14) 0.0977(9) Uani 1 1 d . . .
H4A H 0.8495 0.8115 0.2741 0.147 Uiso 1 1 calc R . .
H4B H 0.8247 0.8775 0.3449 0.147 Uiso 1 1 calc R . .
H4C H 0.7035 0.8672 0.2826 0.147 Uiso 1 1 calc R . .
C5 C 0.8441(2) 0.63622(19) 0.41612(12) 0.0899(9) Uani 1 1 d . . .
H5A H 0.7966 0.5957 0.4520 0.135 Uiso 1 1 calc R . .
H5B H 0.9130 0.6778 0.4418 0.135 Uiso 1 1 calc R . .
H5C H 0.8922 0.5950 0.3809 0.135 Uiso 1 1 calc R . .
C6 C 0.4807(3) 0.49359(17) 0.36520(12) 0.0672(7) Uani 1 1 d . . .
H6 H 0.5762 0.4746 0.3711 0.081 Uiso 1 1 calc R . .
C7 C 0.3710(3) 0.46219(19) 0.40728(12) 0.0781(7) Uani 1 1 d . . .
H7 H 0.3771 0.4171 0.4466 0.094 Uiso 1 1 calc R . .
C8 C 0.2456(3) 0.51060(18) 0.38030(12) 0.0719(7) Uani 1 1 d . . .
H8 H 0.1546 0.5036 0.3998 0.086 Uiso 1 1 calc R . .
C9 C 0.2791(2) 0.56876(16) 0.32161(11) 0.0559(6) Uani 1 1 d . . .
C10 C 0.1904(2) 0.64254(16) 0.27966(11) 0.0625(6) Uani 1 1 d . . .
H10A H 0.2459 0.7026 0.2748 0.075 Uiso 1 1 calc R . .
H10B H 0.1072 0.6581 0.3089 0.075 Uiso 1 1 calc R . .
C11 C 0.0171(2) 0.54037(19) 0.20960(13) 0.0887(8) Uani 1 1 d . . .
H11A H -0.0622 0.5740 0.2315 0.133 Uiso 1 1 calc R . .
H11B H 0.0458 0.4859 0.2411 0.133 Uiso 1 1 calc R . .
H11C H -0.0112 0.5163 0.1607 0.133 Uiso 1 1 calc R . .
C12 C 0.0869(3) 0.70038(18) 0.16169(13) 0.0881(8) Uani 1 1 d . . .
H12A H 0.0470 0.6816 0.1135 0.132 Uiso 1 1 calc R . .
H12B H 0.1653 0.7451 0.1550 0.132 Uiso 1 1 calc R . .
H12C H 0.0144 0.7321 0.1904 0.132 Uiso 1 1 calc R . .
C13 C 0.5127(2) 0.60831(15) 0.26032(11) 0.0504(5) Uani 1 1 d . . .
C14 C 0.5436(2) 0.68091(17) 0.14314(11) 0.0501(5) Uani 1 1 d . . .
C15 C 0.5238(2) 0.78035(18) 0.14100(13) 0.0750(7) Uani 1 1 d . . .
H15 H 0.4574 0.8099 0.1719 0.090 Uiso 1 1 calc R . .
C16 C 0.6030(3) 0.8372(2) 0.09262(16) 0.0940(9) Uani 1 1 d . . .
H16 H 0.5895 0.9052 0.0910 0.113 Uiso 1 1 calc R . .
C17 C 0.7000(3) 0.7945(2) 0.04770(14) 0.0883(9) Uani 1 1 d . . .
H17 H 0.7532 0.8330 0.0154 0.106 Uiso 1 1 calc R . .
C18 C 0.7194(3) 0.6948(2) 0.05004(14) 0.0868(8) Uani 1 1 d . . .
H18 H 0.7856 0.6652 0.0191 0.104 Uiso 1 1 calc R . .
C19 C 0.6416(2) 0.63798(18) 0.09793(12) 0.0718(7) Uani 1 1 d . . .
H19 H 0.6557 0.5701 0.0996 0.086 Uiso 1 1 calc R . .
N1 N 0.42657(18) 0.55859(13) 0.31208(9) 0.0522(4) Uani 1 1 d . . .
N2 N 0.13993(17) 0.61016(13) 0.20273(9) 0.0581(5) Uani 1 1 d . . .
N3 N 0.45766(16) 0.62046(11) 0.19221(8) 0.0483(4) Uani 1 1 d . . .
O1 O 0.63643(14) 0.63554(10) 0.28286(7) 0.0580(4) Uani 1 1 d . . .

loop_
_atom_site_aniso_label
_atom_site_aniso_U_11
_atom_site_aniso_U_22
_atom_site_aniso_U_33
_atom_site_aniso_U_23
_atom_site_aniso_U_13
_atom_site_aniso_U_12
Al1 0.0615(4) 0.0443(4) 0.0597(4) -0.0054(3) -0.0081(3) -0.0022(3)
Al2 0.0465(4) 0.0717(5) 0.0644(4) -0.0130(4) -0.0024(3) -0.0018(4)
C1 0.0826(17) 0.0470(15) 0.1075(19) -0.0099(14) -0.0200(15) -0.0010(13)
C2 0.0948(19) 0.092(2) 0.0704(17) -0.0097(15) -0.0131(14) 0.0082(16)
C3 0.0605(15) 0.102(2) 0.0854(18) -0.0234(15) 0.0015(13) 0.0023(14)
C4 0.0816(18) 0.082(2) 0.129(2) -0.0106(18) 0.0029(16) -0.0204(16)
C5 0.0680(16) 0.119(2) 0.0824(17) -0.0062(17) -0.0109(13) 0.0141(15)
C6 0.0758(17) 0.0697(18) 0.0553(15) 0.0133(13) -0.0108(13) -0.0060(14)
C7 0.099(2) 0.0757(19) 0.0593(16) 0.0178(14) 0.0040(15) -0.0166(17)
C8 0.0773(17) 0.0756(19) 0.0635(16) 0.0030(14) 0.0131(14) -0.0149(15)
C9 0.0626(14) 0.0570(15) 0.0483(13) -0.0018(11) 0.0054(11) -0.0106(12)
C10 0.0654(14) 0.0555(16) 0.0672(15) -0.0076(13) 0.0119(12) -0.0025(12)
C11 0.0630(15) 0.098(2) 0.105(2) -0.0054(17) -0.0019(14) -0.0214(15)
C12 0.0926(19) 0.072(2) 0.0992(19) 0.0116(16) -0.0048(15) 0.0290(15)
C13 0.0596(14) 0.0437(14) 0.0483(13) -0.0044(11) 0.0077(11) -0.0016(11)
C14 0.0527(13) 0.0531(15) 0.0447(12) 0.0033(11) 0.0039(10) -0.0063(11)
C15 0.0768(17) 0.0549(18) 0.0947(19) 0.0092(15) 0.0268(15) 0.0002(14)
C16 0.090(2) 0.0640(19) 0.129(2) 0.0341(18) 0.0225(18) -0.0005(16)
C17 0.0732(18) 0.113(3) 0.0791(19) 0.0398(19) 0.0118(15) -0.0155(18)
C18 0.0817(19) 0.109(3) 0.0713(17) 0.0042(18) 0.0274(14) -0.0020(19)
C19 0.0801(16) 0.0654(18) 0.0709(16) -0.0004(14) 0.0205(14) 0.0032(14)
N1 0.0584(11) 0.0546(12) 0.0435(10) 0.0055(9) -0.0006(9) -0.0081(9)
N2 0.0571(11) 0.0497(12) 0.0673(12) 0.0017(10) -0.0032(9) -0.0021(10)
N3 0.0585(10) 0.0479(11) 0.0384(9) 0.0006(8) 0.0021(8) -0.0076(9)
O1 0.0511(8) 0.0683(11) 0.0544(9) -0.0049(8) -0.0018(7) -0.0108(8)

loop_
_atom_type_symbol
_atom_type_description
_atom_type_scat_dispersion_real
_atom_type_scat_dispersion_imag
_atom_type_scat_source
C C 0.0033 0.0016 'International Tables Vol C Tables 4.2.6.8 and 6.1.1.4'
H H 0.0000 0.0000 'International Tables Vol C Tables 4.2.6.8 and 6.1.1.4'
N N 0.0061 0.0033 'International Tables Vol C Tables 4.2.6.8 and 6.1.1.4'
O O 0.0106 0.0060 'International Tables Vol C Tables 4.2.6.8 and 6.1.1.4'
Al Al 0.0645 0.0514 'International Tables Vol C Tables 4.2.6.8 and 6.1.1.4'

loop_
_geom_angle_atom_site_label_1
_geom_angle_atom_site_label_2
_geom_angle_atom_site_label_3
_geom_angle
_geom_angle_site_symmetry_1
_geom_angle_site_symmetry_3
_geom_angle_publ_flag
N3 Al1 C1 111.85(8) . . ?
N3 Al1 C2 109.59(9) . . ?
C1 Al1 C2 118.13(10) . . ?
N3 Al1 N2 98.16(7) . . ?
C1 Al1 N2 108.71(9) . . ?
C2 Al1 N2 108.49(9) . . ?
O1 Al2 C5 103.04(9) . . ?
O1 Al2 C3 104.68(8) . . ?
C5 Al2 C3 115.41(10) . . ?
O1 Al2 C4 103.12(9) . . ?
C5 Al2 C4 115.44(11) . . ?
C3 Al2 C4 113.07(11) . . ?
C7 C6 N1 108.3(2) . . ?
C6 C7 C8 107.3(2) . . ?
C9 C8 C7 109.1(2) . . ?
C8 C9 N1 106.6(2) . . ?
C8 C9 C10 130.1(2) . . ?
N1 C9 C10 122.76(19) . . ?
C9 C10 N2 114.72(17) . . ?
O1 C13 N3 125.82(19) . . ?
O1 C13 N1 117.53(19) . . ?
N3 C13 N1 116.63(18) . . ?
C15 C14 C19 119.9(2) . . ?
C15 C14 N3 119.9(2) . . ?
C19 C14 N3 120.2(2) . . ?
C14 C15 C16 119.6(2) . . ?
C17 C16 C15 120.4(3) . . ?
C16 C17 C18 119.7(3) . . ?
C17 C18 C19 120.2(3) . . ?
C14 C19 C18 120.1(2) . . ?
C6 N1 C9 108.81(18) . . ?
C6 N1 C13 123.35(19) . . ?
C9 N1 C13 127.77(18) . . ?
C11 N2 C12 108.23(17) . . ?
C11 N2 C10 109.38(16) . . ?
C12 N2 C10 107.27(17) . . ?
C11 N2 Al1 110.30(14) . . ?
C12 N2 Al1 111.09(13) . . ?
C10 N2 Al1 110.48(12) . . ?
C13 N3 C14 114.68(16) . . ?
C13 N3 Al1 125.53(14) . . ?
C14 N3 Al1 118.49(12) . . ?
C13 O1 Al2 132.93(13) . . ?

loop_
_geom_bond_atom_site_label_1
_geom_bond_atom_site_label_2
_geom_bond_distance
_geom_bond_site_symmetry_2
_geom_bond_publ_flag
Al1 N3 1.9315(16) . ?
Al1 C1 1.939(2) . ?
Al1 C2 1.945(2) . ?
Al1 N2 2.0070(17) . ?
Al2 O1 1.8939(15) . ?
Al2 C5 1.964(2) . ?
Al2 C3 1.968(2) . ?
Al2 C4 1.970(2) . ?
C6 C7 1.353(3) . ?
C6 N1 1.378(2) . ?
C7 C8 1.413(3) . ?
C8 C9 1.353(3) . ?
C9 N1 1.397(2) . ?
C9 C10 1.485(3) . ?
C10 N2 1.502(2) . ?
C11 N2 1.493(2) . ?
C12 N2 1.501(2) . ?
C13 O1 1.266(2) . ?
C13 N3 1.314(2) . ?
C13 N1 1.411(2) . ?
C14 C15 1.360(3) . ?
C14 C19 1.365(3) . ?
C14 N3 1.455(2) . ?
C15 C16 1.385(3) . ?
C16 C17 1.354(3) . ?
C17 C18 1.364(3) . ?
C18 C19 1.371(3) . ?
